data_7702473
loop_
_publ_author_name
'Anwar, M. Kamal'
'Hogarth, Graeme'
'Senturk, Ozan S.'
'Clegg, William'
'Doherty, Simon'
'Elsegood, Mark R. J.'

_publ_section_title
;
 \a--\bAlkenyl isomerisation at diiron centres
;
_journal_issue 3
_journal_name_full 'Journal of the Chemical Society, Dalton Transactions'
_journal_page_first 341
_journal_paper_doi 10.1039/b007977o
_journal_year 2001
_chemical_formula_sum 'C23 H19 Fe2 O6 P'
_chemical_formula_weight 534.05
_space_group_IT_number 14
_space_group_name_Hall '-P 2ybc'
_space_group_name_H-M_alt 'P 1 21/c 1'
_symmetry_cell_setting monoclinic
_symmetry_space_group_name_H-M 'P 1 21/c 1'
_atom_sites_solution_hydrogens geom
_atom_sites_solution_primary direct
_atom_sites_solution_secondary difmap
_audit_creation_method SHELXL
_cell_angle_alpha 90.00
_cell_angle_beta 91.55(3)
_cell_angle_gamma 90.00
_cell_formula_units_Z 4
_cell_length_a 13.444(3)
_cell_length_b 8.120(2)
_cell_length_c 22.698(5)
_cell_measurement_reflns_used 22
_cell_measurement_temperature 293(2)
_cell_measurement_theta_max 19
_cell_measurement_theta_min 12
_cell_volume 2476.9(10)
_computing_cell_refinement 'Nicolet R3'
_computing_data_collection 'Nicolet R3'
_computing_data_reduction XDISK
_computing_molecular_graphics XP
_computing_publication_material CIFTAB
_computing_structure_refinement 'SHELXL-93 (Sheldrick, 1993)'
_computing_structure_solution 'SHELXS-86 (Sheldrick, 1990)'
_diffrn_ambient_temperature 293(2)
_diffrn_measurement_device 'Nicolet R3mV'
_diffrn_measurement_method omega
_diffrn_radiation_monochromator graphite
_diffrn_radiation_source 'fine-focus sealed tube'
_diffrn_radiation_type MoK\a
_diffrn_radiation_wavelength 0.71073
_diffrn_reflns_av_R_equivalents 0.0616
_diffrn_reflns_av_sigmaI/netI 0.0640
_diffrn_reflns_limit_h_max 15
_diffrn_reflns_limit_h_min 0
_diffrn_reflns_limit_k_max 9
_diffrn_reflns_limit_k_min 0
_diffrn_reflns_limit_l_max 26
_diffrn_reflns_limit_l_min -26
_diffrn_reflns_number 4350
_diffrn_reflns_theta_max 25.00
_diffrn_reflns_theta_min 2.66
_diffrn_standards_decay_% 0
_diffrn_standards_interval_count 97
_diffrn_standards_number 3
_exptl_absorpt_coefficient_mu 1.270
_exptl_absorpt_correction_type none
_exptl_crystal_colour orange
_exptl_crystal_density_diffrn 1.432
_exptl_crystal_description block
_exptl_crystal_F_000 1088
_exptl_crystal_size_max 0.26
_exptl_crystal_size_mid 0.22
_exptl_crystal_size_min 0.16
_refine_diff_density_max 0.688
_refine_diff_density_min -1.160
_refine_diff_density_rms 0.145
_refine_ls_extinction_method none
_refine_ls_goodness_of_fit_all 1.221
_refine_ls_goodness_of_fit_obs 1.285
_refine_ls_hydrogen_treatment fixed
_refine_ls_matrix_type full
_refine_ls_number_parameters 289
_refine_ls_number_reflns 4157
_refine_ls_number_restraints 0
_refine_ls_restrained_S_all 1.233
_refine_ls_restrained_S_obs 1.285
_refine_ls_R_factor_all 0.1671
_refine_ls_R_factor_obs 0.0971
_refine_ls_shift/esd_max 0.005
_refine_ls_shift/esd_mean 0.001
_refine_ls_structure_factor_coef Fsqd
_refine_ls_weighting_details 'w=1/[\s^2^(Fo^2^)+(0.1418P)^2^+8.7196P] where P=(Fo^2^+2Fc^2^)/3'
_refine_ls_weighting_scheme calc
_refine_ls_wR_factor_all 0.3418
_refine_ls_wR_factor_obs 0.2435
_reflns_number_observed 2061
_reflns_number_total 4162
_reflns_observed_criterion >2sigma(I)
_cod_data_source_file b007977o.txt
_cod_data_source_block str643
_cod_depositor_comments
;
The following automatic conversions were performed:

data item '_refine_ls_weighting_scheme' value 'calc
w=1/[\s^2^(Fo^2^)+(0.1418P)^2^+8.7196P] where P=(Fo^2^+2Fc^2^)/3' was
changed to 'calc'. A new data item '_refine_ls_weighting_details' was
created with the value set to
'w=1/[\s^2^(Fo^2^)+(0.1418P)^2^+8.7196P] where P=(Fo^2^+2Fc^2^)/3'.

Automatic conversion script
Id: cif_fix_values 6909 2019-04-08 15:41:33Z antanas 
;
_cod_original_sg_symbol_H-M P21/c
_cod_database_code 7702473

loop_
_symmetry_equiv_pos_as_xyz
'x, y, z'
'-x, y+1/2, -z+1/2'
'-x, -y, -z'
'x, -y-1/2, z-1/2'

loop_
_atom_site_aniso_label
_atom_site_aniso_U_11
_atom_site_aniso_U_22
_atom_site_aniso_U_33
_atom_site_aniso_U_23
_atom_site_aniso_U_13
_atom_site_aniso_U_12
Fe1 0.0602(9) 0.0611(10) 0.0563(9) -0.0037(7) 0.0047(6) 0.0042(7)
Fe2 0.0665(10) 0.0617(10) 0.0633(9) -0.0019(7) 0.0078(7) -0.0027(7)
P1 0.0585(15) 0.064(2) 0.0534(14) -0.0057(12) 0.0024(11) -0.0003(12)
O1 0.092(6) 0.073(6) 0.094(6) 0.006(5) -0.007(5) -0.005(5)
O2 0.098(7) 0.155(10) 0.077(6) -0.002(6) -0.003(5) 0.045(7)
O3 0.106(7) 0.153(10) 0.099(7) 0.026(7) 0.050(6) 0.047(7)
O4 0.130(8) 0.077(6) 0.114(8) 0.005(6) 0.035(6) -0.029(6)
O5 0.071(6) 0.120(8) 0.115(7) -0.011(6) -0.008(5) -0.003(5)
O6 0.120(7) 0.078(6) 0.100(6) -0.018(5) 0.028(6) 0.009(6)
C1 0.070(7) 0.052(6) 0.060(6) 0.003(5) 0.005(5) 0.009(5)
C2 0.047(6) 0.109(10) 0.067(6) -0.003(7) 0.003(5) -0.005(6)
C3 0.088(8) 0.062(7) 0.077(7) 0.007(6) -0.005(6) 0.019(6)
C4 0.073(8) 0.073(8) 0.115(11) -0.013(8) 0.023(7) -0.001(6)
C5 0.064(7) 0.073(8) 0.084(8) -0.010(6) 0.002(6) -0.009(6)
C6 0.069(6) 0.061(6) 0.062(6) 0.003(5) -0.005(5) -0.004(5)
C7 0.061(6) 0.063(7) 0.080(7) 0.009(5) 0.013(5) 0.001(5)
C8 0.058(6) 0.053(6) 0.077(7) 0.002(5) 0.010(5) 0.007(5)
C9 0.063(6) 0.076(7) 0.061(6) 0.005(5) -0.003(5) 0.007(5)
C10 0.092(8) 0.077(8) 0.062(6) 0.001(6) 0.004(6) 0.008(7)
C11 0.082(8) 0.094(9) 0.076(8) 0.001(7) -0.005(6) -0.006(7)
C20 0.070(6) 0.062(6) 0.055(5) 0.000(5) 0.004(5) 0.014(5)
C21 0.080(8) 0.086(9) 0.071(7) -0.009(6) 0.002(6) -0.002(7)
C22 0.080(8) 0.143(14) 0.065(7) -0.011(8) 0.014(6) 0.015(9)
C23 0.066(7) 0.122(12) 0.083(8) 0.006(8) 0.014(6) 0.013(8)
C24 0.060(7) 0.093(9) 0.095(9) 0.000(7) 0.011(6) 0.001(6)
C25 0.064(6) 0.082(8) 0.067(6) -0.007(6) 0.010(5) -0.004(6)
C30 0.066(6) 0.061(6) 0.060(6) 0.004(5) 0.003(5) 0.001(5)
C31 0.092(9) 0.095(9) 0.071(7) 0.008(7) -0.005(6) -0.006(8)
C32 0.090(9) 0.135(14) 0.079(8) -0.001(9) -0.017(7) -0.021(9)
C33 0.090(9) 0.139(13) 0.054(7) 0.008(8) -0.015(6) 0.005(9)
C34 0.090(9) 0.108(11) 0.075(8) -0.004(8) -0.005(7) 0.023(8)
C35 0.077(7) 0.092(9) 0.065(7) 0.001(6) -0.007(6) 0.006(7)

loop_
_atom_site_label
_atom_site_type_symbol
_atom_site_fract_x
_atom_site_fract_y
_atom_site_fract_z
_atom_site_U_iso_or_equiv
_atom_site_thermal_displace_type
_atom_site_occupancy
_atom_site_calc_flag
_atom_site_refinement_flags
Fe1 Fe 0.27734(10) 0.1993(2) 0.54414(6) 0.0591(5) Uani 1 d .
Fe2 Fe 0.27529(11) 0.5185(2) 0.56354(7) 0.0637(5) Uani 1 d .
P1 P 0.2228(2) 0.3189(4) 0.62719(11) 0.0587(7) Uani 1 d .
O1 O 0.1282(7) -0.0512(12) 0.5084(4) 0.087(2) Uani 1 d .
O2 O 0.4119(8) -0.0136(15) 0.6185(4) 0.110(4) Uani 1 d .
O3 O 0.4296(8) 0.1521(15) 0.4521(4) 0.119(4) Uani 1 d .
O4 O 0.3419(8) 0.7509(13) 0.4703(5) 0.106(3) Uani 1 d .
O5 O 0.4880(7) 0.4645(14) 0.5949(5) 0.102(3) Uani 1 d .
O6 O 0.2035(8) 0.7758(12) 0.6459(4) 0.099(3) Uani 1 d .
C1 C 0.1878(8) 0.0474(13) 0.5232(4) 0.061(2) Uani 1 d .
C2 C 0.3590(8) 0.0751(18) 0.5898(5) 0.074(3) Uani 1 d .
C3 C 0.3670(10) 0.1793(15) 0.4857(5) 0.076(3) Uani 1 d .
C4 C 0.3160(10) 0.6576(18) 0.5047(7) 0.087(4) Uani 1 d .
C5 C 0.4036(9) 0.4822(15) 0.5840(6) 0.074(3) Uani 1 d .
C6 C 0.2315(8) 0.6741(14) 0.6123(5) 0.064(3) Uani 1 d .
C7 C 0.2026(8) 0.3743(14) 0.4971(5) 0.068(3) Uani 1 d .
C8 C 0.1300(8) 0.4782(13) 0.5201(5) 0.063(3) Uani 1 d .
H8A H 0.0829(8) 0.4464(13) 0.5524(5) 0.080 Uiso 1 d R
H8B H 0.0997(8) 0.5703(13) 0.4977(5) 0.080 Uiso 1 d R
C9 C 0.2196(8) 0.3924(15) 0.4288(4) 0.067(3) Uani 1 d .
H9A H 0.2897(8) 0.3847(15) 0.4222(4) 0.080 Uiso 1 d R
H9B H 0.1977(8) 0.4995(15) 0.4160(4) 0.080 Uiso 1 d R
C10 C 0.1661(9) 0.2608(16) 0.3913(5) 0.077(3) Uani 1 d .
H10A H 0.1918(9) 0.1549(16) 0.4028(5) 0.080 Uiso 1 d R
H10B H 0.1816(9) 0.2778(16) 0.3507(5) 0.080 Uiso 1 d R
C11 C 0.0533(9) 0.2588(18) 0.3968(6) 0.084(4) Uani 1 d .
H11A H 0.0251(9) 0.1733(18) 0.3724(6) 0.080 Uiso 1 d R
H11B H 0.0370(9) 0.2391(18) 0.4372(6) 0.080 Uiso 1 d R
H11C H 0.0267(9) 0.3634(18) 0.3845(6) 0.080 Uiso 1 d R
C20 C 0.0940(8) 0.3104(13) 0.6538(4) 0.062(3) Uani 1 d .
C21 C 0.0719(9) 0.3994(17) 0.7066(5) 0.079(3) Uani 1 d .
H21A H 0.1230(9) 0.4615(17) 0.7269(5) 0.080 Uiso 1 d R
C22 C -0.0263(10) 0.3967(22) 0.7280(5) 0.096(4) Uani 1 d .
H22A H -0.0417(10) 0.4555(22) 0.7633(5) 0.080 Uiso 1 d R
C23 C -0.0999(10) 0.3071(20) 0.6988(6) 0.090(4) Uani 1 d .
H23A H -0.1662(10) 0.3077(20) 0.7136(6) 0.080 Uiso 1 d R
C24 C -0.0818(9) 0.2174(18) 0.6480(6) 0.083(4) Uani 1 d .
H24A H -0.1327(9) 0.1532(18) 0.6285(6) 0.080 Uiso 1 d R
C25 C 0.0185(8) 0.2185(16) 0.6256(5) 0.071(3) Uani 1 d .
H25A H 0.0337(8) 0.1604(16) 0.5901(5) 0.080 Uiso 1 d R
C30 C 0.2947(8) 0.2922(13) 0.6962(5) 0.062(2) Uani 1 d .
C31 C 0.3534(10) 0.4221(19) 0.7202(5) 0.086(4) Uani 1 d .
H31A H 0.3547(10) 0.5263(19) 0.7003(5) 0.080 Uiso 1 d R
C32 C 0.4113(11) 0.3994(23) 0.7741(6) 0.102(5) Uani 1 d .
H32A H 0.4487(11) 0.4880(23) 0.7919(6) 0.080 Uiso 1 d R
C33 C 0.4100(10) 0.2431(22) 0.8022(5) 0.095(4) Uani 1 d .
H33A H 0.4510(10) 0.2228(22) 0.8367(5) 0.080 Uiso 1 d R
C34 C 0.3526(10) 0.1157(20) 0.7777(6) 0.091(4) Uani 1 d .
H34A H 0.3522(10) 0.0108(20) 0.7972(6) 0.080 Uiso 1 d R
C35 C 0.2939(9) 0.1361(17) 0.7263(5) 0.078(3) Uani 1 d .
H35A H 0.2521(9) 0.0487(17) 0.7116(5) 0.080 Uiso 1 d R

loop_
_atom_type_symbol
_atom_type_description
_atom_type_scat_dispersion_real
_atom_type_scat_dispersion_imag
_atom_type_scat_source
C C 0.0033 0.0016 'International Tables Vol C Tables 4.2.6.8 and 6.1.1.4'
H H 0.0000 0.0000 'International Tables Vol C Tables 4.2.6.8 and 6.1.1.4'
O O 0.0106 0.0060 'International Tables Vol C Tables 4.2.6.8 and 6.1.1.4'
P P 0.1023 0.0942 'International Tables Vol C Tables 4.2.6.8 and 6.1.1.4'
Fe Fe 0.3463 0.8444 'International Tables Vol C Tables 4.2.6.8 and 6.1.1.4'

loop_
_geom_angle_atom_site_label_1
_geom_angle_atom_site_label_2
_geom_angle_atom_site_label_3
_geom_angle
_geom_angle_publ_flag
C1 Fe1 C2 99.4(6) yes
C1 Fe1 C3 101.5(5) yes
C2 Fe1 C3 87.9(5) yes
C1 Fe1 C7 91.3(5) yes
C2 Fe1 C7 169.3(5) yes
C3 Fe1 C7 90.4(5) yes
C1 Fe1 P1 106.7(3) yes
C2 Fe1 P1 88.1(4) yes
C3 Fe1 P1 151.7(4) yes
C7 Fe1 P1 88.4(3) yes
C1 Fe1 Fe2 135.9(3) yes
C2 Fe1 Fe2 117.7(4) yes
C3 Fe1 Fe2 102.7(4) yes
C7 Fe1 Fe2 52.4(3) yes
P1 Fe1 Fe2 55.38(9) yes
C6 Fe2 C5 106.5(5) yes
C6 Fe2 C4 97.2(5) yes
C5 Fe2 C4 89.2(6) yes
C6 Fe2 C7 132.5(5) yes
C5 Fe2 C7 120.8(5) yes
C4 Fe2 C7 87.9(5) yes
C6 Fe2 C8 94.6(4) yes
C5 Fe2 C8 158.4(5) yes
C4 Fe2 C8 92.5(5) yes
C7 Fe2 C8 37.9(4) yes
C6 Fe2 P1 89.8(4) yes
C5 Fe2 P1 91.7(4) yes
C4 Fe2 P1 172.3(4) yes
C7 Fe2 P1 85.1(3) yes
C8 Fe2 P1 83.8(3) yes
C6 Fe2 Fe1 143.6(4) yes
C5 Fe2 Fe1 82.4(4) yes
C4 Fe2 Fe1 118.6(4) yes
C7 Fe2 Fe1 49.1(3) yes
C8 Fe2 Fe1 77.9(3) yes
P1 Fe2 Fe1 54.13(8) yes
C30 P1 C20 101.2(5) ?
C30 P1 Fe1 119.2(4) ?
C20 P1 Fe1 125.7(4) ?
C30 P1 Fe2 117.3(4) ?
C20 P1 Fe2 122.5(4) ?
Fe1 P1 Fe2 70.49(9) yes
O1 C1 Fe1 178.7(10) ?
O2 C2 Fe1 176.9(12) ?
O3 C3 Fe1 172.2(10) ?
O4 C4 Fe2 176.3(12) ?
O5 C5 Fe2 176.3(12) ?
O6 C6 Fe2 178.4(10) ?
C8 C7 C9 115.5(10) ?
C8 C7 Fe1 124.4(8) ?
C9 C7 Fe1 120.0(7) ?
C8 C7 Fe2 73.5(7) ?
C9 C7 Fe2 124.7(8) ?
Fe1 C7 Fe2 78.5(4) yes
C7 C8 Fe2 68.6(6) ?
C10 C9 C7 113.7(10) ?
C11 C10 C9 114.4(10) ?
C25 C20 C21 119.0(10) ?
C25 C20 P1 123.0(8) ?
C21 C20 P1 118.0(9) ?
C22 C21 C20 119.5(12) ?
C23 C22 C21 120.3(12) ?
C22 C23 C24 122.2(12) ?
C23 C24 C25 118.2(12) ?
C20 C25 C24 120.8(11) ?
C31 C30 C35 118.9(10) ?
C31 C30 P1 121.1(9) ?
C35 C30 P1 120.0(8) ?
C30 C31 C32 120.9(13) ?
C33 C32 C31 118.7(14) ?
C34 C33 C32 119.8(12) ?
C33 C34 C35 122.5(14) ?
C34 C35 C30 119.2(13) ?

loop_
_geom_bond_atom_site_label_1
_geom_bond_atom_site_label_2
_geom_bond_distance
_geom_bond_publ_flag
Fe1 C1 1.780(12) yes
Fe1 C2 1.798(13) yes
Fe1 C3 1.823(14) yes
Fe1 C7 2.027(11) yes
Fe1 P1 2.260(3) yes
Fe1 Fe2 2.629(2) yes
Fe2 C6 1.790(12) yes
Fe2 C5 1.799(13) yes
Fe2 C4 1.84(2) yes
Fe2 C7 2.126(12) yes
Fe2 C8 2.188(11) yes
Fe2 P1 2.295(3) yes
P1 C30 1.831(11) ?
P1 C20 1.851(11) ?
O1 C1 1.174(13) yes
O2 C2 1.194(15) yes
O3 C3 1.173(15) yes
O4 C4 1.15(2) yes
O5 C5 1.163(14) yes
O6 C6 1.192(14) yes
C7 C8 1.402(14) yes
C7 C9 1.581(15) yes
C9 C10 1.53(2) yes
C10 C11 1.53(2) yes
C20 C25 1.40(2) ?
C20 C21 1.44(2) ?
C21 C22 1.42(2) ?
C22 C23 1.38(2) ?
C23 C24 1.39(2) ?
C24 C25 1.453(15) ?
C30 C31 1.42(2) ?
C30 C35 1.44(2) ?
C31 C32 1.44(2) ?
C32 C33 1.42(2) ?
C33 C34 1.40(2) ?
C34 C35 1.40(2) ?
